data_7001716
loop_
_publ_author_name
'Yang, Peiju'
'Yang, Xiao-Juan'
'Yu, Jie'
'Liu, Yanyan'
'Zhang, Chunxi'
'Deng, Yu-Heng'
'Wu, Biao'

_publ_section_title
;
 Zinc compounds with or without Zn--Zn bond: Alkali metal reduction of
 LZnCl2 (L = \a-diimine ligands)
;
_journal_issue 29
_journal_name_full 'Dalton Transactions'
_journal_page_first 5773
_journal_paper_doi 10.1039/b904478g
_journal_year 2009
_chemical_formula_sum 'C30 H44 K2 N2 O'
_chemical_formula_weight 526.87
_chemical_name_systematic
;
?
;
_space_group_IT_number 14
_symmetry_cell_setting monoclinic
_symmetry_space_group_name_Hall '-P 2yn'
_symmetry_space_group_name_H-M 'P 1 21/n 1'
_atom_sites_solution_hydrogens geom
_atom_sites_solution_primary direct
_atom_sites_solution_secondary difmap
_audit_creation_method SHELXL-97
_cell_angle_alpha 90.00
_cell_angle_beta 101.645(6)
_cell_angle_gamma 90.00
_cell_formula_units_Z 4
_cell_length_a 13.166(4)
_cell_length_b 17.945(5)
_cell_length_c 13.192(4)
_cell_measurement_temperature 293(2)
_cell_volume 3052.6(16)
_computing_cell_refinement 'Bruker SMART'
_computing_data_collection 'Bruker SMART APEX II'
_computing_data_reduction 'Bruker SAINT'
_computing_structure_refinement 'SHELXL-97 (Sheldrick, 1997)'
_computing_structure_solution 'SHELXS-97 (Sheldrick, 1990)'
_diffrn_ambient_temperature 293(2)
_diffrn_measured_fraction_theta_full 0.993
_diffrn_measured_fraction_theta_max 0.993
_diffrn_measurement_device_type 'Bruker APEX II area detector'
_diffrn_measurement_method '\w scans'
_diffrn_radiation_monochromator graphite
_diffrn_radiation_source 'fine-focus sealed tube'
_diffrn_radiation_type MoK\a
_diffrn_radiation_wavelength 0.71073
_diffrn_reflns_av_R_equivalents 0.0703
_diffrn_reflns_av_sigmaI/netI 0.1011
_diffrn_reflns_limit_h_max 16
_diffrn_reflns_limit_h_min -16
_diffrn_reflns_limit_k_max 21
_diffrn_reflns_limit_k_min -21
_diffrn_reflns_limit_l_max 16
_diffrn_reflns_limit_l_min -13
_diffrn_reflns_number 15775
_diffrn_reflns_theta_full 25.73
_diffrn_reflns_theta_max 25.73
_diffrn_reflns_theta_min 1.94
_exptl_absorpt_coefficient_mu 0.333
_exptl_absorpt_correction_T_max 0.8922
_exptl_absorpt_correction_T_min 0.8672
_exptl_absorpt_correction_type multi-scan
_exptl_absorpt_process_details SADABS
_exptl_crystal_colour red
_exptl_crystal_density_diffrn 1.146
_exptl_crystal_density_method 'not measured'
_exptl_crystal_description block
_exptl_crystal_F_000 1136
_exptl_crystal_size_max 0.44
_exptl_crystal_size_mid 0.38
_exptl_crystal_size_min 0.35
_refine_diff_density_max 0.357
_refine_diff_density_min -0.478
_refine_diff_density_rms 0.057
_refine_ls_extinction_method none
_refine_ls_goodness_of_fit_ref 0.887
_refine_ls_hydrogen_treatment constr
_refine_ls_matrix_type full
_refine_ls_number_parameters 316
_refine_ls_number_reflns 5780
_refine_ls_number_restraints 2
_refine_ls_restrained_S_all 0.892
_refine_ls_R_factor_all 0.1140
_refine_ls_R_factor_gt 0.0584
_refine_ls_shift/su_max 0.000
_refine_ls_shift/su_mean 0.000
_refine_ls_structure_factor_coef Fsqd
_refine_ls_weighting_details 'calc w=1/[\s^2^(Fo^2^)+(0.0862P)^2^+0.0000P] where P=(Fo^2^+2Fc^2^)/3'
_refine_ls_weighting_scheme calc
_refine_ls_wR_factor_gt 0.1470
_refine_ls_wR_factor_ref 0.1629
_reflns_number_gt 2869
_reflns_number_total 5780
_reflns_threshold_expression >2sigma(I)
_cod_data_source_file b904478g.txt
_cod_data_source_block LK
_cod_depositor_comments
;
The following automatic conversions were performed:
'_symmetry_cell_setting' value 'Monoclinic' changed to 'monoclinic'
according to '/home/saulius/struct/CIF-dictionaries/cif_core.dic'
dictionary named 'cif_core.dic' version 2.4.1 from
2010-06-29.

'_exptl_absorpt_correction_type' value 'Multi-scan' changed
to 'multi-scan' according to
'/home/saulius/struct/CIF-dictionaries/cif_core.dic' dictionary named
'cif_core.dic' version 2.4.1 from 2010-06-29.

Automatic conversion script
Id: cif_fix_enum 1527 2010-12-29 10:47:43Z saulius 
;
_cod_original_cell_volume 3052.7(16)
_cod_original_sg_symbol_H-M P2(1)/n
_cod_database_code 7001716

loop_
_symmetry_equiv_pos_as_xyz
'x, y, z'
'-x+1/2, y+1/2, -z+1/2'
'-x, -y, -z'
'x-1/2, -y-1/2, z-1/2'

loop_
_atom_site_label
_atom_site_type_symbol
_atom_site_fract_x
_atom_site_fract_y
_atom_site_fract_z
_atom_site_U_iso_or_equiv
_atom_site_adp_type
_atom_site_occupancy
_atom_site_symmetry_multiplicity
_atom_site_calc_flag
_atom_site_refinement_flags
_atom_site_disorder_assembly
_atom_site_disorder_group
N1 N -0.14923(19) 0.03114(13) 0.06438(18) 0.0406(6) Uani 1 1 d . . .
N2 N -0.3237(2) -0.06140(13) -0.05552(18) 0.0405(6) Uani 1 1 d . . .
C1 C -0.1605(2) -0.04583(17) 0.0693(2) 0.0422(8) Uani 1 1 d . . .
H1A H -0.1084 -0.0716 0.1137 0.051 Uiso 1 1 calc R . .
C2 C -0.2394(3) -0.08660(17) 0.0162(2) 0.0433(8) Uani 1 1 d . . .
H2A H -0.2368 -0.1376 0.0293 0.052 Uiso 1 1 calc R . .
C3 C -0.0833(2) 0.06517(16) 0.1443(2) 0.0393(7) Uani 1 1 d . . .
C4 C -0.0591(3) 0.03966(18) 0.2491(2) 0.0481(8) Uani 1 1 d . . .
C5 C 0.0208(3) 0.0730(2) 0.3185(3) 0.0587(10) Uani 1 1 d . . .
H5A H 0.0397 0.0527 0.3845 0.070 Uiso 1 1 calc R . .
C6 C 0.0732(3) 0.1341(2) 0.2950(3) 0.0708(11) Uani 1 1 d . . .
H6A H 0.1286 0.1539 0.3424 0.085 Uiso 1 1 calc R . .
C7 C 0.0407(3) 0.1657(2) 0.1978(3) 0.0614(10) Uani 1 1 d . . .
H7A H 0.0720 0.2096 0.1823 0.074 Uiso 1 1 calc R . .
C8 C -0.0359(2) 0.13465(17) 0.1238(3) 0.0467(8) Uani 1 1 d . . .
K2 K -0.65194(6) -0.05460(4) -0.07178(7) 0.0722(3) Uani 1 1 d . . .
C9 C -0.4079(2) -0.10706(15) -0.0817(2) 0.0385(7) Uani 1 1 d . . .
C10 C -0.4465(2) -0.15602(17) -0.0117(2) 0.0458(8) Uani 1 1 d . . .
C11 C -0.5265(3) -0.20489(18) -0.0506(3) 0.0578(10) Uani 1 1 d . . .
H11 H -0.5471 -0.2390 -0.0056 0.069 Uiso 1 1 calc R . .
C12 C -0.5765(3) -0.20518(19) -0.1522(3) 0.0657(11) Uani 1 1 d . . .
H12 H -0.6296 -0.2389 -0.1758 0.079 Uiso 1 1 calc R . .
C13 C -0.5461(3) -0.15411(19) -0.2190(3) 0.0570(9) Uani 1 1 d . . .
H13 H -0.5811 -0.1526 -0.2876 0.068 Uiso 1 1 calc R . .
C14 C -0.4652(2) -0.10557(16) -0.1860(2) 0.0426(8) Uani 1 1 d . . .
C15 C -0.0743(3) 0.17324(18) 0.0221(3) 0.0558(9) Uani 1 1 d . . .
H15A H -0.0935 0.1345 -0.0306 0.067 Uiso 1 1 calc R . .
C16 C -0.1721(3) 0.2180(3) 0.0260(3) 0.0898(14) Uani 1 1 d . . .
H16A H -0.2223 0.1862 0.0476 0.135 Uiso 1 1 calc R . .
H16B H -0.2002 0.2377 -0.0415 0.135 Uiso 1 1 calc R . .
H16C H -0.1550 0.2583 0.0743 0.135 Uiso 1 1 calc R . .
C17 C 0.0046(3) 0.2243(2) -0.0140(3) 0.0890(14) Uani 1 1 d . . .
H17A H 0.0657 0.1963 -0.0182 0.134 Uiso 1 1 calc R . .
H17B H 0.0226 0.2644 0.0344 0.134 Uiso 1 1 calc R . .
H17C H -0.0252 0.2443 -0.0810 0.134 Uiso 1 1 calc R . .
C18 C -0.1283(3) -0.0141(2) 0.2935(3) 0.0625(10) Uani 1 1 d . . .
H18A H -0.1822 -0.0312 0.2359 0.075 Uiso 1 1 calc R . .
C19 C -0.1824(3) 0.0275(3) 0.3686(3) 0.0985(15) Uani 1 1 d . . .
H19A H -0.2270 -0.0062 0.3956 0.148 Uiso 1 1 calc R . .
H19B H -0.2229 0.0676 0.3329 0.148 Uiso 1 1 calc R . .
H19C H -0.1314 0.0473 0.4246 0.148 Uiso 1 1 calc R . .
C20 C -0.0752(4) -0.0821(2) 0.3453(3) 0.1034(15) Uani 1 1 d . . .
H20A H -0.0433 -0.1090 0.2971 0.155 Uiso 1 1 calc R . .
H20B H -0.1252 -0.1134 0.3682 0.155 Uiso 1 1 calc R . .
H20C H -0.0230 -0.0674 0.4037 0.155 Uiso 1 1 calc R . .
C21 C -0.4073(3) -0.15395(19) 0.1061(2) 0.0558(9) Uani 1 1 d . . .
H21A H -0.3558 -0.1139 0.1218 0.067 Uiso 1 1 calc R . .
C22 C -0.4968(3) -0.1358(2) 0.1609(3) 0.0933(14) Uani 1 1 d . . .
H22A H -0.5287 -0.0897 0.1346 0.140 Uiso 1 1 calc R . .
H22B H -0.4704 -0.1313 0.2340 0.140 Uiso 1 1 calc R . .
H22C H -0.5473 -0.1751 0.1483 0.140 Uiso 1 1 calc R . .
C23 C -0.3553(3) -0.2268(2) 0.1497(3) 0.0800(12) Uani 1 1 d . . .
H23A H -0.2988 -0.2379 0.1161 0.120 Uiso 1 1 calc R . .
H23B H -0.4050 -0.2666 0.1374 0.120 Uiso 1 1 calc R . .
H23C H -0.3295 -0.2216 0.2228 0.120 Uiso 1 1 calc R . .
C24 C -0.4280(3) -0.05553(18) -0.2644(2) 0.0522(9) Uani 1 1 d . . .
H24A H -0.3925 -0.0127 -0.2268 0.063 Uiso 1 1 calc R . .
C25 C -0.3490(3) -0.0980(2) -0.3121(3) 0.0791(13) Uani 1 1 d . . .
H25A H -0.3253 -0.0668 -0.3618 0.119 Uiso 1 1 calc R . .
H25B H -0.3807 -0.1420 -0.3459 0.119 Uiso 1 1 calc R . .
H25C H -0.2911 -0.1118 -0.2587 0.119 Uiso 1 1 calc R . .
C26 C -0.5145(3) -0.0256(3) -0.3491(3) 0.0984(15) Uani 1 1 d . . .
H26A H -0.5634 0.0014 -0.3182 0.148 Uiso 1 1 calc R . .
H26B H -0.5490 -0.0664 -0.3889 0.148 Uiso 1 1 calc R . .
H26C H -0.4856 0.0070 -0.3935 0.148 Uiso 1 1 calc R . .
O1 O -0.2242(3) 0.09781(19) -0.2802(3) 0.1134(11) Uani 1 1 d . . .
K1 K -0.15220(6) -0.01035(4) -0.14196(5) 0.0535(3) Uani 1 1 d . . .
C27 C -0.2258(8) 0.1718(4) -0.2624(4) 0.210(4) Uani 1 1 d D . .
H27A H -0.1735 0.1838 -0.2016 0.253 Uiso 1 1 calc R . .
H27B H -0.2929 0.1855 -0.2483 0.253 Uiso 1 1 calc R . .
C28 C -0.2067(4) 0.2141(3) -0.3490(4) 0.1163(18) Uani 1 1 d D . .
H28A H -0.2527 0.2567 -0.3627 0.140 Uiso 1 1 calc R . .
H28B H -0.1354 0.2311 -0.3375 0.140 Uiso 1 1 calc R . .
C29 C -0.2280(6) 0.1611(3) -0.4322(4) 0.143(2) Uani 1 1 d D . .
H29A H -0.1690 0.1567 -0.4655 0.172 Uiso 1 1 calc R . .
H29B H -0.2879 0.1766 -0.4835 0.172 Uiso 1 1 calc R . .
C30 C -0.2482(6) 0.0906(3) -0.3862(5) 0.172(3) Uani 1 1 d . . .
H30A H -0.3206 0.0771 -0.4086 0.206 Uiso 1 1 calc R . .
H30B H -0.2062 0.0516 -0.4080 0.206 Uiso 1 1 calc R . .

loop_
_atom_site_aniso_label
_atom_site_aniso_U_11
_atom_site_aniso_U_22
_atom_site_aniso_U_33
_atom_site_aniso_U_23
_atom_site_aniso_U_13
_atom_site_aniso_U_12
N1 0.0576(17) 0.0334(15) 0.0311(14) -0.0019(11) 0.0096(13) -0.0026(12)
N2 0.0494(17) 0.0391(16) 0.0320(14) -0.0019(12) 0.0057(13) -0.0046(13)
C1 0.054(2) 0.044(2) 0.0274(16) 0.0000(14) 0.0061(16) -0.0016(16)
C2 0.059(2) 0.0353(18) 0.0393(19) -0.0014(15) 0.0182(18) -0.0049(17)
C3 0.0397(18) 0.0437(19) 0.0345(18) -0.0074(15) 0.0071(15) 0.0061(15)
C4 0.059(2) 0.051(2) 0.0338(19) -0.0089(16) 0.0087(17) 0.0044(17)
C5 0.061(2) 0.070(3) 0.041(2) -0.0125(19) 0.0005(19) 0.009(2)
C6 0.065(3) 0.080(3) 0.063(3) -0.034(2) 0.003(2) -0.005(2)
C7 0.058(2) 0.054(2) 0.074(3) -0.020(2) 0.017(2) -0.0100(19)
C8 0.050(2) 0.0400(19) 0.051(2) -0.0100(16) 0.0128(18) -0.0010(16)
K2 0.0639(6) 0.0674(6) 0.0895(7) -0.0286(5) 0.0255(5) 0.0037(4)
C9 0.051(2) 0.0271(16) 0.0401(18) -0.0102(14) 0.0165(16) 0.0000(15)
C10 0.058(2) 0.0363(18) 0.0466(19) -0.0053(15) 0.0194(17) 0.0000(16)
C11 0.063(2) 0.044(2) 0.072(3) -0.0104(19) 0.027(2) -0.0095(18)
C12 0.060(3) 0.050(2) 0.088(3) -0.026(2) 0.019(2) -0.0161(19)
C13 0.061(2) 0.056(2) 0.054(2) -0.0176(18) 0.0118(19) -0.0034(19)
C14 0.048(2) 0.0414(19) 0.0385(19) -0.0138(15) 0.0089(16) -0.0015(16)
C15 0.071(2) 0.041(2) 0.057(2) -0.0006(17) 0.017(2) -0.0046(18)
C16 0.077(3) 0.111(4) 0.082(3) 0.030(3) 0.019(2) 0.023(3)
C17 0.089(3) 0.071(3) 0.113(4) 0.026(3) 0.036(3) -0.001(2)
C18 0.081(3) 0.071(3) 0.0343(19) 0.0009(17) 0.0091(19) -0.004(2)
C19 0.103(3) 0.139(4) 0.064(3) -0.018(3) 0.041(3) -0.008(3)
C20 0.148(4) 0.084(3) 0.076(3) 0.028(3) 0.019(3) -0.001(3)
C21 0.074(2) 0.055(2) 0.044(2) 0.0026(16) 0.0258(19) -0.0038(18)
C22 0.117(3) 0.109(3) 0.071(3) -0.009(2) 0.058(3) 0.005(3)
C23 0.106(3) 0.074(3) 0.064(3) 0.023(2) 0.026(2) 0.012(2)
C24 0.065(2) 0.053(2) 0.0374(19) -0.0053(16) 0.0069(18) -0.0032(18)
C25 0.104(3) 0.067(3) 0.080(3) -0.019(2) 0.051(3) -0.012(2)
C26 0.108(4) 0.108(4) 0.067(3) 0.022(3) -0.012(3) -0.011(3)
O1 0.182(3) 0.085(2) 0.080(2) 0.0369(18) 0.043(2) 0.019(2)
K1 0.0758(6) 0.0506(5) 0.0382(4) 0.0009(3) 0.0212(4) 0.0006(4)
C27 0.451(14) 0.109(5) 0.082(4) 0.016(4) 0.079(6) 0.071(7)
C28 0.145(5) 0.071(3) 0.142(5) 0.007(3) 0.051(4) -0.011(3)
C29 0.277(8) 0.076(4) 0.087(4) 0.023(3) 0.063(5) 0.026(4)
C30 0.310(9) 0.102(5) 0.102(5) 0.003(4) 0.040(5) -0.077(5)

loop_
_atom_type_symbol
_atom_type_description
_atom_type_scat_dispersion_real
_atom_type_scat_dispersion_imag
_atom_type_scat_source
C C 0.0033 0.0016 'International Tables Vol C Tables 4.2.6.8 and 6.1.1.4'
H H 0.0000 0.0000 'International Tables Vol C Tables 4.2.6.8 and 6.1.1.4'
N N 0.0061 0.0033 'International Tables Vol C Tables 4.2.6.8 and 6.1.1.4'
O O 0.0106 0.0060 'International Tables Vol C Tables 4.2.6.8 and 6.1.1.4'
K K 0.2009 0.2494 'International Tables Vol C Tables 4.2.6.8 and 6.1.1.4'

loop_
_geom_angle_atom_site_label_1
_geom_angle_atom_site_label_2
_geom_angle_atom_site_label_3
_geom_angle
_geom_angle_site_symmetry_1
_geom_angle_site_symmetry_3
_geom_angle_publ_flag
C3 N1 C1 117.7(3) . . ?
C3 N1 K2 112.05(16) . 3_455 ?
C1 N1 K2 92.29(17) . 3_455 ?
C3 N1 K1 138.33(17) . . ?
C1 N1 K1 78.59(15) . . ?
K2 N1 K1 104.74(9) 3_455 . ?
C9 N2 C2 118.4(2) . . ?
C9 N2 K2 114.99(16) . 3_455 ?
C2 N2 K2 90.35(16) . 3_455 ?
C9 N2 K1 138.82(17) . . ?
C2 N2 K1 77.83(15) . . ?
K2 N2 K1 101.52(8) 3_455 . ?
C2 C1 N1 126.4(3) . . ?
C2 C1 K1 78.03(17) . . ?
N1 C1 K1 73.16(14) . . ?
C2 C1 K2 77.67(19) . 3_455 ?
N1 C1 K2 60.70(15) . 3_455 ?
K1 C1 K2 93.92(9) . 3_455 ?
C2 C1 H1A 116.8 . . ?
N1 C1 H1A 116.8 . . ?
K1 C1 H1A 123.5 . . ?
K2 C1 H1A 141.2 3_455 . ?
C1 C2 N2 127.4(3) . . ?
C1 C2 K1 75.15(16) . . ?
N2 C2 K1 74.59(15) . . ?
C1 C2 K2 76.98(18) . 3_455 ?
N2 C2 K2 62.91(15) . 3_455 ?
K1 C2 K2 93.05(9) . 3_455 ?
C1 C2 H2A 116.3 . . ?
N2 C2 H2A 116.3 . . ?
K1 C2 H2A 126.1 . . ?
K2 C2 H2A 140.2 3_455 . ?
N1 C3 C4 125.9(3) . . ?
N1 C3 C8 118.2(3) . . ?
C4 C3 C8 115.9(3) . . ?
N1 C3 K1 108.35(16) . 3 ?
C4 C3 K1 83.44(17) . 3 ?
C8 C3 K1 79.08(16) . 3 ?
N1 C3 K2 46.26(13) . 3_455 ?
C4 C3 K2 105.53(19) . 3_455 ?
C8 C3 K2 116.7(2) . 3_455 ?
K1 C3 K2 153.66(10) 3 3_455 ?
C5 C4 C3 119.5(3) . . ?
C5 C4 C18 116.9(3) . . ?
C3 C4 C18 122.8(3) . . ?
C5 C4 K1 76.45(18) . 3 ?
C3 C4 K1 71.92(16) . 3 ?
C18 C4 K1 131.6(2) . 3 ?
C6 C5 C4 123.3(3) . . ?
C6 C5 K1 75.93(19) . 3 ?
C4 C5 K1 79.98(18) . 3 ?
C6 C5 H5A 118.4 . . ?
C4 C5 H5A 118.4 . . ?
K1 C5 H5A 116.0 3 . ?
C5 C6 C7 117.6(4) . . ?
C5 C6 K1 80.5(2) . 3 ?
C7 C6 K1 77.69(19) . 3 ?
C5 C6 H6A 121.2 . . ?
C7 C6 H6A 121.2 . . ?
K1 C6 H6A 111.4 3 . ?
C8 C7 C6 122.4(4) . . ?
C8 C7 K1 78.12(19) . 3 ?
C6 C7 K1 78.1(2) . 3 ?
C8 C7 H7A 118.8 . . ?
C6 C7 H7A 118.8 . . ?
K1 C7 H7A 115.4 3 . ?
C7 C8 C3 120.0(3) . . ?
C7 C8 C15 120.9(3) . . ?
C3 C8 C15 119.0(3) . . ?
C7 C8 K1 77.91(19) . 3 ?
C3 C8 K1 75.51(16) . 3 ?
C15 C8 K1 119.19(18) . 3 ?
N1 K2 N2 67.69(8) 3_455 3_455 ?
N1 K2 C1 27.02(7) 3_455 3_455 ?
N2 K2 C1 49.50(8) 3_455 3_455 ?
N1 K2 C2 49.77(8) 3_455 3_455 ?
N2 K2 C2 26.74(7) 3_455 3_455 ?
C1 K2 C2 25.34(8) 3_455 3_455 ?
N1 K2 C12 121.84(9) 3_455 . ?
N2 K2 C12 161.45(10) 3_455 . ?
C1 K2 C12 145.25(10) 3_455 . ?
C2 K2 C12 170.49(10) 3_455 . ?
N1 K2 C11 129.24(9) 3_455 . ?
N2 K2 C11 136.29(10) 3_455 . ?
C1 K2 C11 156.03(9) 3_455 . ?
C2 K2 C11 161.44(10) 3_455 . ?
C12 K2 C11 25.17(9) . . ?
N1 K2 C13 131.92(9) 3_455 . ?
N2 K2 C13 158.17(9) 3_455 . ?
C1 K2 C13 142.69(9) 3_455 . ?
C2 K2 C13 153.79(9) 3_455 . ?
C12 K2 C13 25.41(9) . . ?
C11 K2 C13 44.08(10) . . ?
N1 K2 C10 149.25(8) 3_455 . ?
N2 K2 C10 118.39(9) 3_455 . ?
C1 K2 C10 165.46(8) 3_455 . ?
C2 K2 C10 144.64(9) 3_455 . ?
C12 K2 C10 44.72(9) . . ?
C11 K2 C10 25.12(8) . . ?
C13 K2 C10 51.69(9) . . ?
N1 K2 C14 153.63(8) 3_455 . ?
N2 K2 C14 133.61(8) 3_455 . ?
C1 K2 C14 148.67(8) 3_455 . ?
C2 K2 C14 140.57(8) 3_455 . ?
C12 K2 C14 44.18(8) . . ?
C11 K2 C14 50.92(8) . . ?
C13 K2 C14 24.68(7) . . ?
C10 K2 C14 44.12(8) . . ?
N1 K2 C9 172.87(8) 3_455 . ?
N2 K2 C9 117.83(7) 3_455 . ?
C1 K2 C9 160.09(8) 3_455 . ?
C2 K2 C9 137.09(8) 3_455 . ?
C12 K2 C9 51.51(8) . . ?
C11 K2 C9 43.74(8) . . ?
C13 K2 C9 43.74(8) . . ?
C10 K2 C9 25.06(7) . . ?
C14 K2 C9 24.78(7) . . ?
N1 K2 C3 21.69(6) 3_455 3_455 ?
N2 K2 C3 88.56(7) 3_455 3_455 ?
C1 K2 C3 42.19(8) 3_455 3_455 ?
C2 K2 C3 67.41(8) 3_455 3_455 ?
C12 K2 C3 103.39(9) . 3_455 ?
C11 K2 C3 117.61(9) . 3_455 ?
C13 K2 C3 110.29(8) . 3_455 ?
C10 K2 C3 142.45(8) . 3_455 ?
C14 K2 C3 132.38(8) . 3_455 ?
C9 K2 C3 153.59(7) . 3_455 ?
N1 K2 C9 87.51(7) 3_455 3_455 ?
N2 K2 C9 20.51(6) 3_455 3_455 ?
C1 K2 C9 66.30(8) 3_455 3_455 ?
C2 K2 C9 41.13(8) 3_455 3_455 ?
C12 K2 C9 148.37(9) . 3_455 ?
C11 K2 C9 126.89(9) . 3_455 ?
C13 K2 C9 137.76(8) . 3_455 ?
C10 K2 C9 104.08(8) . 3_455 ?
C14 K2 C9 113.13(7) . 3_455 ?
C9 K2 C9 98.46(6) . 3_455 ?
C3 K2 C9 107.58(7) 3_455 3_455 ?
N2 C9 C14 118.4(3) . . ?
N2 C9 C10 125.2(3) . . ?
C14 C9 C10 116.3(3) . . ?
N2 C9 K2 123.59(17) . . ?
C14 C9 K2 73.21(16) . . ?
C10 C9 K2 71.57(17) . . ?
N2 C9 K2 44.51(12) . 3_455 ?
C14 C9 K2 123.32(19) . 3_455 ?
C10 C9 K2 101.53(17) . 3_455 ?
K2 C9 K2 81.54(6) . 3_455 ?
C11 C10 C9 119.2(3) . . ?
C11 C10 C21 117.7(3) . . ?
C9 C10 C21 123.0(3) . . ?
C11 C10 K2 74.27(19) . . ?
C9 C10 K2 83.37(18) . . ?
C21 C10 K2 109.22(17) . . ?
C12 C11 C10 122.9(3) . . ?
C12 C11 K2 77.1(2) . . ?
C10 C11 K2 80.61(19) . . ?
C12 C11 H11 118.5 . . ?
C10 C11 H11 118.5 . . ?
K2 C11 H11 113.9 . . ?
C11 C12 C13 118.5(3) . . ?
C11 C12 K2 77.8(2) . . ?
C13 C12 K2 78.30(19) . . ?
C11 C12 H12 120.8 . . ?
C13 C12 H12 120.8 . . ?
K2 C12 H12 113.9 . . ?
C14 C13 C12 121.5(3) . . ?
C14 C13 K2 81.80(17) . . ?
C12 C13 K2 76.29(19) . . ?
C14 C13 H13 119.3 . . ?
C12 C13 H13 119.3 . . ?
K2 C13 H13 112.8 . . ?
C13 C14 C9 121.1(3) . . ?
C13 C14 C24 119.5(3) . . ?
C9 C14 C24 119.0(3) . . ?
C13 C14 K2 73.52(17) . . ?
C9 C14 K2 82.01(15) . . ?
C24 C14 K2 121.56(19) . . ?
C8 C15 C16 110.3(3) . . ?
C8 C15 C17 115.2(3) . . ?
C16 C15 C17 108.9(3) . . ?
C8 C15 H15A 107.4 . . ?
C16 C15 H15A 107.4 . . ?
C17 C15 H15A 107.4 . . ?
C15 C16 H16A 109.5 . . ?
C15 C16 H16B 109.5 . . ?
H16A C16 H16B 109.5 . . ?
C15 C16 H16C 109.5 . . ?
H16A C16 H16C 109.5 . . ?
H16B C16 H16C 109.5 . . ?
C15 C17 H17A 109.5 . . ?
C15 C17 H17B 109.5 . . ?
H17A C17 H17B 109.5 . . ?
C15 C17 H17C 109.5 . . ?
H17A C17 H17C 109.5 . . ?
H17B C17 H17C 109.5 . . ?
C20 C18 C4 115.5(3) . . ?
C20 C18 C19 109.8(3) . . ?
C4 C18 C19 109.5(3) . . ?
C20 C18 H18A 107.2 . . ?
C4 C18 H18A 107.2 . . ?
C19 C18 H18A 107.2 . . ?
C18 C19 H19A 109.5 . . ?
C18 C19 H19B 109.5 . . ?
H19A C19 H19B 109.5 . . ?
C18 C19 H19C 109.5 . . ?
H19A C19 H19C 109.5 . . ?
H19B C19 H19C 109.5 . . ?
C18 C20 H20A 109.5 . . ?
C18 C20 H20B 109.5 . . ?
H20A C20 H20B 109.5 . . ?
C18 C20 H20C 109.5 . . ?
H20A C20 H20C 109.5 . . ?
H20B C20 H20C 109.5 . . ?
C23 C21 C10 113.1(3) . . ?
C23 C21 C22 109.3(3) . . ?
C10 C21 C22 110.3(3) . . ?
C23 C21 H21A 108.0 . . ?
C10 C21 H21A 108.0 . . ?
C22 C21 H21A 108.0 . . ?
C21 C22 H22A 109.5 . . ?
C21 C22 H22B 109.5 . . ?
H22A C22 H22B 109.5 . . ?
C21 C22 H22C 109.5 . . ?
H22A C22 H22C 109.5 . . ?
H22B C22 H22C 109.5 . . ?
C21 C23 H23A 109.5 . . ?
C21 C23 H23B 109.5 . . ?
H23A C23 H23B 109.5 . . ?
C21 C23 H23C 109.5 . . ?
H23A C23 H23C 109.5 . . ?
H23B C23 H23C 109.5 . . ?
C26 C24 C14 114.3(3) . . ?
C26 C24 C25 110.2(3) . . ?
C14 C24 C25 109.0(3) . . ?
C26 C24 H24A 107.7 . . ?
C14 C24 H24A 107.7 . . ?
C25 C24 H24A 107.7 . . ?
C24 C25 K1 89.4(2) . . ?
C24 C25 H25A 109.5 . . ?
K1 C25 H25A 82.8 . . ?
C24 C25 H25B 109.5 . . ?
K1 C25 H25B 151.3 . . ?
H25A C25 H25B 109.5 . . ?
C24 C25 H25C 109.5 . . ?
K1 C25 H25C 42.2 . . ?
H25A C25 H25C 109.5 . . ?
H25B C25 H25C 109.5 . . ?
C24 C26 H26A 109.5 . . ?
C24 C26 H26B 109.5 . . ?
H26A C26 H26B 109.5 . . ?
C24 C26 H26C 109.5 . . ?
H26A C26 H26C 109.5 . . ?
H26B C26 H26C 109.5 . . ?
C27 O1 C30 105.2(4) . . ?
C27 O1 K1 127.2(4) . . ?
C30 O1 K1 126.6(3) . . ?
O1 K1 N1 113.42(10) . . ?
O1 K1 N2 107.44(9) . . ?
N1 K1 N2 63.88(7) . . ?
O1 K1 C1 137.31(10) . . ?
N1 K1 C1 28.25(8) . . ?
N2 K1 C1 50.24(8) . . ?
O1 K1 C2 133.23(10) . . ?
N1 K1 C2 50.43(8) . . ?
N2 K1 C2 27.58(7) . . ?
C1 K1 C2 26.82(8) . . ?
O1 K1 C3 114.55(9) . 3 ?
N1 K1 C3 105.17(7) . 3 ?
N2 K1 C3 137.06(8) . 3 ?
C1 K1 C3 99.47(8) . 3 ?
C2 K1 C3 112.19(9) . 3 ?
O1 K1 C7 124.56(11) . 3 ?
N1 K1 C7 121.26(9) . 3 ?
N2 K1 C7 103.86(8) . 3 ?
C1 K1 C7 97.74(10) . 3 ?
C2 K1 C7 91.17(9) . 3 ?
C3 K1 C7 43.65(8) 3 3 ?
O1 K1 C8 133.61(9) . 3 ?
N1 K1 C8 104.15(8) . 3 ?
N2 K1 C8 113.13(8) . 3 ?
C1 K1 C8 87.42(8) . 3 ?
C2 K1 C8 91.65(9) . 3 ?
C3 K1 C8 25.41(7) 3 3 ?
C7 K1 C8 23.97(8) 3 3 ?
O1 K1 C6 100.43(11) . 3 ?
N1 K1 C6 145.42(10) . 3 ?
N2 K1 C6 113.39(9) . 3 ?
C1 K1 C6 121.34(10) . 3 ?
C2 K1 C6 109.85(10) . 3 ?
C3 K1 C6 51.26(9) 3 3 ?
C7 K1 C6 24.25(9) 3 3 ?
C8 K1 C6 42.92(9) 3 3 ?
O1 K1 C5 86.10(10) . 3 ?
N1 K1 C5 148.16(8) . 3 ?
N2 K1 C5 136.30(9) . 3 ?
C1 K1 C5 136.16(9) . 3 ?
C2 K1 C5 132.10(9) . 3 ?
C3 K1 C5 43.02(8) 3 3 ?
C7 K1 C5 41.36(9) 3 3 ?
C8 K1 C5 48.85(8) 3 3 ?
C6 K1 C5 23.59(8) 3 3 ?
O1 K1 C4 92.04(9) . 3 ?
N1 K1 C4 126.09(8) . 3 ?
N2 K1 C4 152.55(8) . 3 ?
C1 K1 C4 124.11(9) . 3 ?
C2 K1 C4 134.16(9) . 3 ?
C3 K1 C4 24.64(7) 3 3 ?
C7 K1 C4 48.70(8) 3 3 ?
C8 K1 C4 42.54(8) 3 3 ?
C6 K1 C4 42.18(9) 3 3 ?
C5 K1 C4 23.57(8) 3 3 ?
O1 K1 C25 76.85(11) . . ?
N1 K1 C25 127.77(8) . . ?
N2 K1 C25 64.28(8) . . ?
C1 K1 C25 111.03(9) . . ?
C2 K1 C25 84.23(9) . . ?
C3 K1 C25 116.59(8) 3 . ?
C7 K1 C25 77.25(10) 3 . ?
C8 K1 C25 101.13(9) 3 . ?
C6 K1 C25 65.41(9) 3 . ?
C5 K1 C25 79.67(9) 3 . ?
C4 K1 C25 103.23(8) 3 . ?
O1 C27 C28 111.7(5) . . ?
O1 C27 H27A 109.3 . . ?
C28 C27 H27A 109.3 . . ?
O1 C27 H27B 109.3 . . ?
C28 C27 H27B 109.3 . . ?
H27A C27 H27B 107.9 . . ?
C29 C28 C27 102.7(5) . . ?
C29 C28 H28A 111.2 . . ?
C27 C28 H28A 111.2 . . ?
C29 C28 H28B 111.2 . . ?
C27 C28 H28B 111.2 . . ?
H28A C28 H28B 109.1 . . ?
C28 C29 C30 106.4(4) . . ?
C28 C29 H29A 110.5 . . ?
C30 C29 H29A 110.5 . . ?
C28 C29 H29B 110.5 . . ?
C30 C29 H29B 110.5 . . ?
H29A C29 H29B 108.6 . . ?
O1 C30 C29 108.6(4) . . ?
O1 C30 H30A 110.0 . . ?
C29 C30 H30A 110.0 . . ?
O1 C30 H30B 110.0 . . ?
C29 C30 H30B 110.0 . . ?
H30A C30 H30B 108.4 . . ?

loop_
_geom_bond_atom_site_label_1
_geom_bond_atom_site_label_2
_geom_bond_distance
_geom_bond_site_symmetry_2
_geom_bond_publ_flag
N1 C3 1.367(4) . ?
N1 C1 1.392(4) . ?
N1 K2 2.673(3) 3_455 ?
N1 K1 2.815(2) . ?
N2 C9 1.366(4) . ?
N2 C2 1.382(4) . ?
N2 K2 2.734(2) 3_455 ?
N2 K1 2.877(2) . ?
C1 C2 1.345(4) . ?
C1 K1 2.883(3) . ?
C1 K2 3.062(3) 3_455 ?
C1 H1A 0.9300 . ?
C2 K1 2.917(3) . ?
C2 K2 3.071(3) 3_455 ?
C2 H2A 0.9300 . ?
C3 C4 1.429(4) . ?
C3 C8 1.444(4) . ?
C3 K1 3.259(3) 3 ?
C3 K2 3.429(3) 3_455 ?
C4 C5 1.383(5) . ?
C4 C18 1.522(4) . ?
C4 K1 3.406(3) 3 ?
C5 C6 1.364(5) . ?
C5 K1 3.362(3) 3 ?
C5 H5A 0.9300 . ?
C6 C7 1.388(5) . ?
C6 K1 3.307(3) 3 ?
C6 H6A 0.9300 . ?
C7 C8 1.372(4) . ?
C7 K1 3.303(3) 3 ?
C7 H7A 0.9300 . ?
C8 C15 1.504(4) . ?
C8 K1 3.305(3) 3 ?
K2 N1 2.673(3) 3_455 ?
K2 N2 2.734(2) 3_455 ?
K2 C1 3.062(3) 3_455 ?
K2 C2 3.071(3) 3_455 ?
K2 C12 3.137(3) . ?
K2 C11 3.145(3) . ?
K2 C13 3.162(3) . ?
K2 C10 3.224(3) . ?
K2 C14 3.263(3) . ?
K2 C9 3.375(3) . ?
K2 C3 3.429(3) 3_455 ?
K2 C9 3.535(3) 3_455 ?
C9 C14 1.429(4) . ?
C9 C10 1.440(4) . ?
C9 K2 3.535(3) 3_455 ?
C10 C11 1.387(4) . ?
C10 C21 1.536(4) . ?
C11 C12 1.369(5) . ?
C11 H11 0.9300 . ?
C12 C13 1.386(5) . ?
C12 H12 0.9300 . ?
C13 C14 1.377(4) . ?
C13 H13 0.9300 . ?
C14 C24 1.523(4) . ?
C15 C16 1.527(5) . ?
C15 C17 1.531(5) . ?
C15 H15A 0.9800 . ?
C16 H16A 0.9600 . ?
C16 H16B 0.9600 . ?
C16 H16C 0.9600 . ?
C17 H17A 0.9600 . ?
C17 H17B 0.9600 . ?
C17 H17C 0.9600 . ?
C18 C20 1.501(5) . ?
C18 C19 1.527(5) . ?
C18 H18A 0.9800 . ?
C19 H19A 0.9600 . ?
C19 H19B 0.9600 . ?
C19 H19C 0.9600 . ?
C20 H20A 0.9600 . ?
C20 H20B 0.9600 . ?
C20 H20C 0.9600 . ?
C21 C23 1.533(5) . ?
C21 C22 1.537(4) . ?
C21 H21A 0.9800 . ?
C22 H22A 0.9600 . ?
C22 H22B 0.9600 . ?
C22 H22C 0.9600 . ?
C23 H23A 0.9600 . ?
C23 H23B 0.9600 . ?
C23 H23C 0.9600 . ?
C24 C26 1.523(5) . ?
C24 C25 1.525(4) . ?
C24 H24A 0.9800 . ?
C25 K1 3.446(4) . ?
C25 H25A 0.9600 . ?
C25 H25B 0.9600 . ?
C25 H25C 0.9600 . ?
C26 H26A 0.9600 . ?
C26 H26B 0.9600 . ?
C26 H26C 0.9600 . ?
O1 C27 1.349(6) . ?
O1 C30 1.376(6) . ?
O1 K1 2.701(3) . ?
K1 C3 3.259(3) 3 ?
K1 C7 3.303(3) 3 ?
K1 C8 3.305(3) 3 ?
K1 C6 3.307(3) 3 ?
K1 C5 3.362(3) 3 ?
K1 C4 3.406(3) 3 ?
C27 C28 1.436(6) . ?
C27 H27A 0.9700 . ?
C27 H27B 0.9700 . ?
C28 C29 1.435(6) . ?
C28 H28A 0.9700 . ?
C28 H28B 0.9700 . ?
C29 C30 1.451(6) . ?
C29 H29A 0.9700 . ?
C29 H29B 0.9700 . ?
C30 H30A 0.9700 . ?
C30 H30B 0.9700 . ?

loop_
_geom_torsion_atom_site_label_1
_geom_torsion_atom_site_label_2
_geom_torsion_atom_site_label_3
_geom_torsion_atom_site_label_4
_geom_torsion
_geom_torsion_site_symmetry_1
_geom_torsion_site_symmetry_2
_geom_torsion_site_symmetry_3
_geom_torsion_site_symmetry_4
_geom_torsion_publ_flag
C3 N1 C1 C2 160.5(3) . . . . ?
K2 N1 C1 C2 44.1(3) 3_455 . . . ?
K1 N1 C1 C2 -60.5(3) . . . . ?
C3 N1 C1 K1 -139.0(2) . . . . ?
K2 N1 C1 K1 104.58(8) 3_455 . . . ?
C3 N1 C1 K2 116.4(2) . . . 3_455 ?
K1 N1 C1 K2 -104.58(8) . . . 3_455 ?
N1 C1 C2 N2 1.7(4) . . . . ?
K1 C1 C2 N2 -56.7(3) . . . . ?
K2 C1 C2 N2 40.1(3) 3_455 . . . ?
N1 C1 C2 K1 58.4(2) . . . . ?
K2 C1 C2 K1 96.77(7) 3_455 . . . ?
N1 C1 C2 K2 -38.4(2) . . . 3_455 ?
K1 C1 C2 K2 -96.77(7) . . . 3_455 ?
C9 N2 C2 C1 -163.7(3) . . . . ?
K2 N2 C2 C1 -44.8(3) 3_455 . . . ?
K1 N2 C2 C1 56.9(3) . . . . ?
C9 N2 C2 K1 139.4(2) . . . . ?
K2 N2 C2 K1 -101.72(7) 3_455 . . . ?
C9 N2 C2 K2 -118.9(2) . . . 3_455 ?
K1 N2 C2 K2 101.72(7) . . . 3_455 ?
C1 N1 C3 C4 -28.7(4) . . . . ?
K2 N1 C3 C4 76.5(3) 3_455 . . . ?
K1 N1 C3 C4 -133.3(3) . . . . ?
C1 N1 C3 C8 153.8(2) . . . . ?
K2 N1 C3 C8 -101.1(2) 3_455 . . . ?
K1 N1 C3 C8 49.1(4) . . . . ?
C1 N1 C3 K1 66.6(2) . . . 3 ?
K2 N1 C3 K1 171.69(8) 3_455 . . 3 ?
K1 N1 C3 K1 -38.1(3) . . . 3 ?
C1 N1 C3 K2 -105.1(2) . . . 3_455 ?
K1 N1 C3 K2 150.2(3) . . . 3_455 ?
N1 C3 C4 C5 170.0(3) . . . . ?
C8 C3 C4 C5 -12.4(4) . . . . ?
K1 C3 C4 C5 62.1(3) 3 . . . ?
K2 C3 C4 C5 -143.2(2) 3_455 . . . ?
N1 C3 C4 C18 -20.4(4) . . . . ?
C8 C3 C4 C18 157.2(3) . . . . ?
K1 C3 C4 C18 -128.4(3) 3 . . . ?
K2 C3 C4 C18 26.4(3) 3_455 . . . ?
N1 C3 C4 K1 107.9(3) . . . 3 ?
C8 C3 C4 K1 -74.5(2) . . . 3 ?
K2 C3 C4 K1 154.74(12) 3_455 . . 3 ?
C3 C4 C5 C6 6.0(5) . . . . ?
C18 C4 C5 C6 -164.2(3) . . . . ?
K1 C4 C5 C6 65.7(3) 3 . . . ?
C3 C4 C5 K1 -59.8(2) . . . 3 ?
C18 C4 C5 K1 130.1(3) . . . 3 ?
C4 C5 C6 C7 2.9(5) . . . . ?
K1 C5 C6 C7 70.6(3) 3 . . . ?
C4 C5 C6 K1 -67.7(3) . . . 3 ?
C5 C6 C7 C8 -4.8(5) . . . . ?
K1 C6 C7 C8 67.4(3) 3 . . . ?
C5 C6 C7 K1 -72.2(3) . . . 3 ?
C6 C7 C8 C3 -2.2(5) . . . . ?
K1 C7 C8 C3 65.2(2) 3 . . . ?
C6 C7 C8 C15 175.6(3) . . . . ?
K1 C7 C8 C15 -116.9(3) 3 . . . ?
C6 C7 C8 K1 -67.4(3) . . . 3 ?
N1 C3 C8 C7 -171.6(3) . . . . ?
C4 C3 C8 C7 10.6(4) . . . . ?
K1 C3 C8 C7 -66.5(3) 3 . . . ?
K2 C3 C8 C7 135.9(2) 3_455 . . . ?
N1 C3 C8 C15 10.5(4) . . . . ?
C4 C3 C8 C15 -167.3(3) . . . . ?
K1 C3 C8 C15 115.6(2) 3 . . . ?
K2 C3 C8 C15 -42.0(3) 3_455 . . . ?
N1 C3 C8 K1 -105.1(2) . . . 3 ?
C4 C3 C8 K1 77.1(2) . . . 3 ?
K2 C3 C8 K1 -157.60(14) 3_455 . . 3 ?
C2 N2 C9 C14 -145.0(3) . . . . ?
K2 N2 C9 C14 109.9(2) 3_455 . . . ?
K1 N2 C9 C14 -40.2(4) . . . . ?
C2 N2 C9 C10 36.7(4) . . . . ?
K2 N2 C9 C10 -68.3(3) 3_455 . . . ?
K1 N2 C9 C10 141.5(2) . . . . ?
C2 N2 C9 K2 127.0(2) . . . . ?
K2 N2 C9 K2 21.9(3) 3_455 . . . ?
K1 N2 C9 K2 -128.24(19) . . . . ?
C2 N2 C9 K2 105.1(3) . . . 3_455 ?
K1 N2 C9 K2 -150.2(4) . . . 3_455 ?
N1 K2 C9 N2 -162.1(5) 3_455 . . . ?
N2 K2 C9 N2 -22.5(3) 3_455 . . . ?
C1 K2 C9 N2 23.1(4) 3_455 . . . ?
C2 K2 C9 N2 1.2(3) 3_455 . . . ?
C12 K2 C9 N2 175.7(3) . . . . ?
C11 K2 C9 N2 -151.6(3) . . . . ?
C13 K2 C9 N2 142.7(3) . . . . ?
C10 K2 C9 N2 -120.6(3) . . . . ?
C14 K2 C9 N2 113.3(3) . . . . ?
C3 K2 C9 N2 155.1(2) 3_455 . . . ?
C9 K2 C9 N2 -15.34(19) 3_455 . . . ?
N1 K2 C9 C14 84.6(6) 3_455 . . . ?
N2 K2 C9 C14 -135.84(17) 3_455 . . . ?
C1 K2 C9 C14 -90.2(3) 3_455 . . . ?
C2 K2 C9 C14 -112.10(19) 3_455 . . . ?
C12 K2 C9 C14 62.37(19) . . . . ?
C11 K2 C9 C14 95.1(2) . . . . ?
C13 K2 C9 C14 29.32(17) . . . . ?
C10 K2 C9 C14 126.1(3) . . . . ?
C3 K2 C9 C14 41.7(3) 3_455 . . . ?
C9 K2 C9 C14 -128.69(18) 3_455 . . . ?
N1 K2 C9 C10 -41.5(7) 3_455 . . . ?
N2 K2 C9 C10 98.07(18) 3_455 . . . ?
C1 K2 C9 C10 143.7(2) 3_455 . . . ?
C2 K2 C9 C10 121.81(19) 3_455 . . . ?
C12 K2 C9 C10 -63.72(19) . . . . ?
C11 K2 C9 C10 -31.03(17) . . . . ?
C13 K2 C9 C10 -96.8(2) . . . . ?
C14 K2 C9 C10 -126.1(3) . . . . ?
C3 K2 C9 C10 -84.4(2) 3_455 . . . ?
C9 K2 C9 C10 105.22(18) 3_455 . . . ?
N1 K2 C9 K2 -146.7(6) 3_455 . . 3_455 ?
N2 K2 C9 K2 -7.16(9) 3_455 . . 3_455 ?
C1 K2 C9 K2 38.5(2) 3_455 . . 3_455 ?
C2 K2 C9 K2 16.59(13) 3_455 . . 3_455 ?
C12 K2 C9 K2 -168.94(13) . . . 3_455 ?
C11 K2 C9 K2 -136.25(14) . . . 3_455 ?
C13 K2 C9 K2 158.00(13) . . . 3_455 ?
C10 K2 C9 K2 -105.22(18) . . . 3_455 ?
C14 K2 C9 K2 128.69(18) . . . 3_455 ?
C3 K2 C9 K2 170.42(15) 3_455 . . 3_455 ?
C9 K2 C9 K2 0.0 3_455 . . 3_455 ?
N2 C9 C10 C11 -173.6(3) . . . . ?
C14 C9 C10 C11 8.1(4) . . . . ?
K2 C9 C10 C11 67.8(3) . . . . ?
K2 C9 C10 C11 144.7(2) 3_455 . . . ?
N2 C9 C10 C21 9.9(4) . . . . ?
C14 C9 C10 C21 -168.3(3) . . . . ?
K2 C9 C10 C21 -108.6(3) . . . . ?
K2 C9 C10 C21 -31.7(3) 3_455 . . . ?
N2 C9 C10 K2 118.6(3) . . . . ?
C14 C9 C10 K2 -59.7(2) . . . . ?
K2 C9 C10 K2 76.92(9) 3_455 . . . ?
N1 K2 C10 C11 47.8(3) 3_455 . . . ?
N2 K2 C10 C11 141.53(19) 3_455 . . . ?
C1 K2 C10 C11 110.5(4) 3_455 . . . ?
C2 K2 C10 C11 148.6(2) 3_455 . . . ?
C12 K2 C10 C11 -28.81(19) . . . . ?
C13 K2 C10 C11 -61.9(2) . . . . ?
C14 K2 C10 C11 -93.8(2) . . . . ?
C9 K2 C10 C11 -122.9(3) . . . . ?
C3 K2 C10 C11 10.5(2) 3_455 . . . ?
C9 K2 C10 C11 157.36(19) 3_455 . . . ?
N1 K2 C10 C9 170.74(17) 3_455 . . . ?
N2 K2 C10 C9 -95.57(17) 3_455 . . . ?
C1 K2 C10 C9 -126.6(3) 3_455 . . . ?
C2 K2 C10 C9 -88.5(2) 3_455 . . . ?
C12 K2 C10 C9 94.1(2) . . . . ?
C11 K2 C10 C9 122.9(3) . . . . ?
C13 K2 C10 C9 61.04(17) . . . . ?
C14 K2 C10 C9 29.11(15) . . . . ?
C3 K2 C10 C9 133.43(17) 3_455 . . . ?
C9 K2 C10 C9 -79.73(18) 3_455 . . . ?
N1 K2 C10 C21 -66.6(3) 3_455 . . . ?
N2 K2 C10 C21 27.1(2) 3_455 . . . ?
C1 K2 C10 C21 -3.9(5) 3_455 . . . ?
C2 K2 C10 C21 34.2(3) 3_455 . . . ?
C12 K2 C10 C21 -143.2(2) . . . . ?
C11 K2 C10 C21 -114.4(3) . . . . ?
C13 K2 C10 C21 -176.3(2) . . . . ?
C14 K2 C10 C21 151.8(2) . . . . ?
C9 K2 C10 C21 122.7(3) . . . . ?
C3 K2 C10 C21 -103.9(2) 3_455 . . . ?
C9 K2 C10 C21 43.0(2) 3_455 . . . ?
C9 C10 C11 C12 -5.0(5) . . . . ?
C21 C10 C11 C12 171.6(3) . . . . ?
K2 C10 C11 C12 67.8(3) . . . . ?
C9 C10 C11 K2 -72.8(2) . . . . ?
C21 C10 C11 K2 103.8(2) . . . . ?
N1 K2 C11 C12 82.2(2) 3_455 . . . ?
N2 K2 C11 C12 -179.50(18) 3_455 . . . ?
C1 K2 C11 C12 88.2(3) 3_455 . . . ?
C2 K2 C11 C12 161.4(3) 3_455 . . . ?
C13 K2 C11 C12 -31.20(19) . . . . ?
C10 K2 C11 C12 -127.1(3) . . . . ?
C14 K2 C11 C12 -63.6(2) . . . . ?
C9 K2 C11 C12 -96.2(2) . . . . ?
C3 K2 C11 C12 60.1(2) 3_455 . . . ?
C9 K2 C11 C12 -154.95(19) 3_455 . . . ?
N1 K2 C11 C10 -150.71(17) 3_455 . . . ?
N2 K2 C11 C10 -52.4(2) 3_455 . . . ?
C1 K2 C11 C10 -144.6(2) 3_455 . . . ?
C2 K2 C11 C10 -71.5(3) 3_455 . . . ?
C12 K2 C11 C10 127.1(3) . . . . ?
C13 K2 C11 C10 95.9(2) . . . . ?
C14 K2 C11 C10 63.50(18) . . . . ?
C9 K2 C11 C10 30.96(16) . . . . ?
C3 K2 C11 C10 -172.78(17) 3_455 . . . ?
C9 K2 C11 C10 -27.8(2) 3_455 . . . ?
C10 C11 C12 C13 -0.3(5) . . . . ?
K2 C11 C12 C13 69.3(3) . . . . ?
C10 C11 C12 K2 -69.6(3) . . . . ?
N1 K2 C12 C11 -115.4(2) 3_455 . . . ?
N2 K2 C12 C11 1.1(4) 3_455 . . . ?
C1 K2 C12 C11 -134.6(2) 3_455 . . . ?
C2 K2 C12 C11 -142.0(5) 3_455 . . . ?
C13 K2 C12 C11 122.9(3) . . . . ?
C10 K2 C12 C11 28.75(18) . . . . ?
C14 K2 C12 C11 93.6(2) . . . . ?
C9 K2 C12 C11 61.4(2) . . . . ?
C3 K2 C12 C11 -127.9(2) 3_455 . . . ?
C9 K2 C12 C11 40.2(3) 3_455 . . . ?
N1 K2 C12 C13 121.7(2) 3_455 . . . ?
N2 K2 C12 C13 -121.8(3) 3_455 . . . ?
C1 K2 C12 C13 102.5(2) 3_455 . . . ?
C2 K2 C12 C13 95.1(6) 3_455 . . . ?
C11 K2 C12 C13 -122.9(3) . . . . ?
C10 K2 C12 C13 -94.1(2) . . . . ?
C14 K2 C12 C13 -29.3(2) . . . . ?
C9 K2 C12 C13 -61.5(2) . . . . ?
C3 K2 C12 C13 109.3(2) 3_455 . . . ?
C9 K2 C12 C13 -82.7(3) 3_455 . . . ?
C11 C12 C13 C14 2.3(5) . . . . ?
K2 C12 C13 C14 71.3(3) . . . . ?
C11 C12 C13 K2 -69.0(3) . . . . ?
N1 K2 C13 C14 158.44(18) 3_455 . . . ?
N2 K2 C13 C14 8.1(4) 3_455 . . . ?
C1 K2 C13 C14 121.3(2) 3_455 . . . ?
C2 K2 C13 C14 76.6(3) 3_455 . . . ?
C12 K2 C13 C14 -125.3(3) . . . . ?
C11 K2 C13 C14 -94.4(2) . . . . ?
C10 K2 C13 C14 -61.9(2) . . . . ?
C9 K2 C13 C14 -29.44(18) . . . . ?
C3 K2 C13 C14 156.41(19) 3_455 . . . ?
C9 K2 C13 C14 4.0(3) 3_455 . . . ?
N1 K2 C13 C12 -76.3(3) 3_455 . . . ?
N2 K2 C13 C12 133.4(3) 3_455 . . . ?
C1 K2 C13 C12 -113.4(2) 3_455 . . . ?
C2 K2 C13 C12 -158.1(2) 3_455 . . . ?
C11 K2 C13 C12 30.9(2) . . . . ?
C10 K2 C13 C12 63.4(2) . . . . ?
C14 K2 C13 C12 125.3(3) . . . . ?
C9 K2 C13 C12 95.9(3) . . . . ?
C3 K2 C13 C12 -78.3(2) 3_455 . . . ?
C9 K2 C13 C12 129.3(2) 3_455 . . . ?
C12 C13 C14 C9 1.3(5) . . . . ?
K2 C13 C14 C9 69.7(2) . . . . ?
C12 C13 C14 C24 174.3(3) . . . . ?
K2 C13 C14 C24 -117.4(3) . . . . ?
C12 C13 C14 K2 -68.4(3) . . . . ?
N2 C9 C14 C13 175.2(3) . . . . ?
C10 C9 C14 C13 -6.4(4) . . . . ?
K2 C9 C14 C13 -65.2(2) . . . . ?
K2 C9 C14 C13 -132.7(2) 3_455 . . . ?
N2 C9 C14 C24 2.2(4) . . . . ?
C10 C9 C14 C24 -179.4(2) . . . . ?
K2 C9 C14 C24 121.8(3) . . . . ?
K2 C9 C14 C24 54.3(3) 3_455 . . . ?
N2 C9 C14 K2 -119.6(2) . . . . ?
C10 C9 C14 K2 58.8(2) . . . . ?
K2 C9 C14 K2 -67.52(15) 3_455 . . . ?
N1 K2 C14 C13 -38.0(3) 3_455 . . . ?
N2 K2 C14 C13 -175.9(2) 3_455 . . . ?
C1 K2 C14 C13 -95.1(3) 3_455 . . . ?
C2 K2 C14 C13 -137.4(2) 3_455 . . . ?
C12 K2 C14 C13 30.2(2) . . . . ?
C11 K2 C14 C13 63.3(2) . . . . ?
C10 K2 C14 C13 96.4(2) . . . . ?
C9 K2 C14 C13 125.8(3) . . . . ?
C3 K2 C14 C13 -30.5(2) 3_455 . . . ?
C9 K2 C14 C13 -177.1(2) 3_455 . . . ?
N1 K2 C14 C9 -163.84(18) 3_455 . . . ?
N2 K2 C14 C9 58.3(2) 3_455 . . . ?
C1 K2 C14 C9 139.10(19) 3_455 . . . ?
C2 K2 C14 C9 96.7(2) 3_455 . . . ?
C12 K2 C14 C9 -95.7(2) . . . . ?
C11 K2 C14 C9 -62.52(18) . . . . ?
C13 K2 C14 C9 -125.8(3) . . . . ?
C10 K2 C14 C9 -29.45(16) . . . . ?
C3 K2 C14 C9 -156.37(15) 3_455 . . . ?
C9 K2 C14 C9 57.1(2) 3_455 . . . ?
N1 K2 C14 C24 76.9(3) 3_455 . . . ?
N2 K2 C14 C24 -61.0(3) 3_455 . . . ?
C1 K2 C14 C24 19.8(3) 3_455 . . . ?
C2 K2 C14 C24 -22.6(3) 3_455 . . . ?
C12 K2 C14 C24 145.1(3) . . . . ?
C11 K2 C14 C24 178.2(3) . . . . ?
C13 K2 C14 C24 114.9(3) . . . . ?
C10 K2 C14 C24 -148.7(3) . . . . ?
C9 K2 C14 C24 -119.3(3) . . . . ?
C3 K2 C14 C24 84.3(3) 3_455 . . . ?
C9 K2 C14 C24 -62.2(2) 3_455 . . . ?
C7 C8 C15 C16 -96.2(4) . . . . ?
C3 C8 C15 C16 81.6(4) . . . . ?
K1 C8 C15 C16 170.6(2) 3 . . . ?
C7 C8 C15 C17 27.6(4) . . . . ?
C3 C8 C15 C17 -154.5(3) . . . . ?
K1 C8 C15 C17 -65.6(3) 3 . . . ?
C5 C4 C18 C20 -62.9(4) . . . . ?
C3 C4 C18 C20 127.3(3) . . . . ?
K1 C4 C18 C20 32.8(4) 3 . . . ?
C5 C4 C18 C19 61.6(4) . . . . ?
C3 C4 C18 C19 -108.2(4) . . . . ?
K1 C4 C18 C19 157.3(3) 3 . . . ?
C11 C10 C21 C23 65.7(4) . . . . ?
C9 C10 C21 C23 -117.8(3) . . . . ?
K2 C10 C21 C23 147.6(2) . . . . ?
C11 C10 C21 C22 -57.1(4) . . . . ?
C9 C10 C21 C22 119.4(3) . . . . ?
K2 C10 C21 C22 24.8(3) . . . . ?
C13 C14 C24 C26 37.8(4) . . . . ?
C9 C14 C24 C26 -149.1(3) . . . . ?
K2 C14 C24 C26 -50.2(4) . . . . ?
C13 C14 C24 C25 -86.0(4) . . . . ?
C9 C14 C24 C25 87.1(3) . . . . ?
K2 C14 C24 C25 -174.0(2) . . . . ?
C26 C24 C25 K1 135.8(3) . . . . ?
C14 C24 C25 K1 -98.0(2) . . . . ?
C27 O1 K1 N1 23.1(6) . . . . ?
C30 O1 K1 N1 -170.3(4) . . . . ?
C27 O1 K1 N2 91.6(6) . . . . ?
C30 O1 K1 N2 -101.8(5) . . . . ?
C27 O1 K1 C1 42.0(6) . . . . ?
C30 O1 K1 C1 -151.4(4) . . . . ?
C27 O1 K1 C2 80.1(6) . . . . ?
C30 O1 K1 C2 -113.4(5) . . . . ?
C27 O1 K1 C3 -97.6(6) . . . 3 ?
C30 O1 K1 C3 68.9(5) . . . 3 ?
C27 O1 K1 C7 -147.0(6) . . . 3 ?
C30 O1 K1 C7 19.6(5) . . . 3 ?
C27 O1 K1 C8 -118.2(6) . . . 3 ?
C30 O1 K1 C8 48.4(5) . . . 3 ?
C27 O1 K1 C6 -149.6(6) . . . 3 ?
C30 O1 K1 C6 16.9(5) . . . 3 ?
C27 O1 K1 C5 -130.8(6) . . . 3 ?
C30 O1 K1 C5 35.7(5) . . . 3 ?
C27 O1 K1 C4 -108.0(6) . . . 3 ?
C30 O1 K1 C4 58.6(5) . . . 3 ?
C27 O1 K1 C25 148.9(6) . . . . ?
C30 O1 K1 C25 -44.6(5) . . . . ?
C3 N1 K1 O1 -88.6(3) . . . . ?
C1 N1 K1 O1 152.38(18) . . . . ?
K2 N1 K1 O1 63.01(12) 3_455 . . . ?
C3 N1 K1 N2 172.7(3) . . . . ?
C1 N1 K1 N2 53.67(17) . . . . ?
K2 N1 K1 N2 -35.70(8) 3_455 . . . ?
C3 N1 K1 C1 119.0(4) . . . . ?
K2 N1 K1 C1 -89.37(18) 3_455 . . . ?
C3 N1 K1 C2 143.8(3) . . . . ?
C1 N1 K1 C2 24.77(16) . . . . ?
K2 N1 K1 C2 -64.60(11) 3_455 . . . ?
C3 N1 K1 C3 37.3(3) . . . 3 ?
C1 N1 K1 C3 -81.71(17) . . . 3 ?
K2 N1 K1 C3 -171.08(8) 3_455 . . 3 ?
C3 N1 K1 C7 81.9(3) . . . 3 ?
C1 N1 K1 C7 -37.15(19) . . . 3 ?
K2 N1 K1 C7 -126.52(9) 3_455 . . 3 ?
C3 N1 K1 C8 63.6(3) . . . 3 ?
C1 N1 K1 C8 -55.45(18) . . . 3 ?
K2 N1 K1 C8 -144.82(8) 3_455 . . 3 ?
C3 N1 K1 C6 78.8(3) . . . 3 ?
C1 N1 K1 C6 -40.2(2) . . . 3 ?
K2 N1 K1 C6 -129.59(15) 3_455 . . 3 ?
C3 N1 K1 C5 35.3(4) . . . 3 ?
C1 N1 K1 C5 -83.8(2) . . . 3 ?
K2 N1 K1 C5 -173.14(14) 3_455 . . 3 ?
C3 N1 K1 C4 22.8(3) . . . 3 ?
C1 N1 K1 C4 -96.29(18) . . . 3 ?
K2 N1 K1 C4 174.34(8) 3_455 . . 3 ?
C3 N1 K1 C25 -179.8(3) . . . . ?
C1 N1 K1 C25 61.1(2) . . . . ?
K2 N1 K1 C25 -28.25(13) 3_455 . . . ?
C9 N2 K1 O1 78.8(3) . . . . ?
C2 N2 K1 O1 -161.64(17) . . . . ?
K2 N2 K1 O1 -73.79(12) 3_455 . . . ?
C9 N2 K1 N1 -173.1(3) . . . . ?
C2 N2 K1 N1 -53.58(16) . . . . ?
K2 N2 K1 N1 34.26(8) 3_455 . . . ?
C9 N2 K1 C1 -143.4(3) . . . . ?
C2 N2 K1 C1 -23.84(15) . . . . ?
K2 N2 K1 C1 64.01(10) 3_455 . . . ?
C9 N2 K1 C2 -119.6(4) . . . . ?
K2 N2 K1 C2 87.84(17) 3_455 . . . ?
C9 N2 K1 C3 -88.8(3) . . . 3 ?
C2 N2 K1 C3 30.7(2) . . . 3 ?
K2 N2 K1 C3 118.57(10) 3_455 . . 3 ?
C9 N2 K1 C7 -54.8(3) . . . 3 ?
C2 N2 K1 C7 64.74(18) . . . 3 ?
K2 N2 K1 C7 152.58(10) 3_455 . . 3 ?
C9 N2 K1 C8 -78.2(3) . . . 3 ?
C2 N2 K1 C8 41.38(18) . . . 3 ?
K2 N2 K1 C8 129.23(9) 3_455 . . 3 ?
C9 N2 K1 C6 -31.2(3) . . . 3 ?
C2 N2 K1 C6 88.32(18) . . . 3 ?
K2 N2 K1 C6 176.17(10) 3_455 . . 3 ?
C9 N2 K1 C5 -24.2(4) . . . 3 ?
C2 N2 K1 C5 95.33(19) . . . 3 ?
K2 N2 K1 C5 -176.83(10) 3_455 . . 3 ?
C9 N2 K1 C4 -54.5(4) . . . 3 ?
C2 N2 K1 C4 65.1(2) . . . 3 ?
K2 N2 K1 C4 152.90(14) 3_455 . . 3 ?
C9 N2 K1 C25 13.4(3) . . . . ?
C2 N2 K1 C25 132.95(18) . . . . ?
K2 N2 K1 C25 -139.21(11) 3_455 . . . ?
C2 C1 K1 O1 95.4(2) . . . . ?
N1 C1 K1 O1 -38.9(2) . . . . ?
K2 C1 K1 O1 18.92(19) 3_455 . . . ?
C2 C1 K1 N1 134.3(3) . . . . ?
K2 C1 K1 N1 57.77(15) 3_455 . . . ?
C2 C1 K1 N2 24.50(17) . . . . ?
N1 C1 K1 N2 -109.78(19) . . . . ?
K2 C1 K1 N2 -52.01(8) 3_455 . . . ?
N1 C1 K1 C2 -134.3(3) . . . . ?
K2 C1 K1 C2 -76.51(19) 3_455 . . . ?
C2 C1 K1 C3 -121.25(19) . . . 3 ?
N1 C1 K1 C3 104.47(16) . . . 3 ?
K2 C1 K1 C3 162.24(8) 3_455 . . 3 ?
C2 C1 K1 C7 -77.1(2) . . . 3 ?
N1 C1 K1 C7 148.60(17) . . . 3 ?
K2 C1 K1 C7 -153.62(9) 3_455 . . 3 ?
C2 C1 K1 C8 -98.80(19) . . . 3 ?
N1 C1 K1 C8 126.92(17) . . . 3 ?
K2 C1 K1 C8 -175.31(9) 3_455 . . 3 ?
C2 C1 K1 C6 -71.1(2) . . . 3 ?
N1 C1 K1 C6 154.59(16) . . . 3 ?
K2 C1 K1 C6 -147.64(9) 3_455 . . 3 ?
C2 C1 K1 C5 -94.9(2) . . . 3 ?
N1 C1 K1 C5 130.79(17) . . . 3 ?
K2 C1 K1 C5 -171.43(10) 3_455 . . 3 ?
C2 C1 K1 C4 -121.68(19) . . . 3 ?
N1 C1 K1 C4 104.04(17) . . . 3 ?
K2 C1 K1 C4 161.81(8) 3_455 . . 3 ?
C2 C1 K1 C25 2.1(2) . . . . ?
N1 C1 K1 C25 -132.14(16) . . . . ?
K2 C1 K1 C25 -74.37(10) 3_455 . . . ?
C1 C2 K1 O1 -112.1(2) . . . . ?
N2 C2 K1 O1 24.4(2) . . . . ?
K2 C2 K1 O1 -36.45(17) 3_455 . . . ?
C1 C2 K1 N1 -26.08(17) . . . . ?
N2 C2 K1 N1 110.40(18) . . . . ?
K2 C2 K1 N1 49.59(8) 3_455 . . . ?
C1 C2 K1 N2 -136.5(3) . . . . ?
K2 C2 K1 N2 -60.81(14) 3_455 . . . ?
N2 C2 K1 C1 136.5(3) . . . . ?
K2 C2 K1 C1 75.67(18) 3_455 . . . ?
C1 C2 K1 C3 65.6(2) . . . 3 ?
N2 C2 K1 C3 -157.92(15) . . . 3 ?
K2 C2 K1 C3 141.27(8) 3_455 . . 3 ?
C1 C2 K1 C7 105.0(2) . . . 3 ?
N2 C2 K1 C7 -118.57(17) . . . 3 ?
K2 C2 K1 C7 -179.38(10) 3_455 . . 3 ?
C1 C2 K1 C8 80.98(19) . . . 3 ?
N2 C2 K1 C8 -142.54(16) . . . 3 ?
K2 C2 K1 C8 156.65(9) 3_455 . . 3 ?
C1 C2 K1 C6 120.77(19) . . . 3 ?
N2 C2 K1 C6 -102.75(17) . . . 3 ?
K2 C2 K1 C6 -163.56(9) 3_455 . . 3 ?
C1 C2 K1 C5 111.5(2) . . . 3 ?
N2 C2 K1 C5 -111.99(17) . . . 3 ?
K2 C2 K1 C5 -172.80(9) 3_455 . . 3 ?
C1 C2 K1 C4 79.2(2) . . . 3 ?
N2 C2 K1 C4 -144.37(15) . . . 3 ?
K2 C2 K1 C4 154.82(9) 3_455 . . 3 ?
C1 C2 K1 C25 -178.0(2) . . . . ?
N2 C2 K1 C25 -41.51(16) . . . . ?
K2 C2 K1 C25 -102.32(10) 3_455 . . . ?
C24 C25 K1 O1 -74.6(2) . . . . ?
C24 C25 K1 N1 35.0(2) . . . . ?
C24 C25 K1 N2 42.39(18) . . . . ?
C24 C25 K1 C1 61.3(2) . . . . ?
C24 C25 K1 C2 62.3(2) . . . . ?
C24 C25 K1 C3 174.27(18) . . . 3 ?
C24 C25 K1 C7 154.8(2) . . . 3 ?
C24 C25 K1 C8 152.86(19) . . . 3 ?
C24 C25 K1 C6 177.2(2) . . . 3 ?
C24 C25 K1 C5 -163.0(2) . . . 3 ?
C24 C25 K1 C4 -163.63(19) . . . 3 ?
C30 O1 C27 C28 -24.7(9) . . . . ?
K1 O1 C27 C28 144.1(5) . . . . ?
O1 C27 C28 C29 18.7(9) . . . . ?
C27 C28 C29 C30 -5.3(8) . . . . ?
C27 O1 C30 C29 20.3(8) . . . . ?
K1 O1 C30 C29 -148.7(4) . . . . ?
C28 C29 C30 O1 -9.0(8) . . . . ?
